data_4118702
loop_
_publ_author_name
'Yong Yao'
'Min Xue'
'Jianzhuang Chen'
'Mingming Zhang'
'Feihe Huang'

_publ_contact_author_address
;
 Department of Chemistry
 Zhejiang University
 Hangzhou 310027, P. R. China
;
_publ_contact_author_email fhuang@zju.edu.cn
_publ_contact_author_fax 86-571-87953189
_publ_contact_author_name 'Feihe Huang'
_publ_contact_author_phone 86-571-87953189
_publ_section_title
;
 An Amphiphilic Pillar[5]arene: Synthesis, Controllable Self-Assembly in
 Water, and Application in Calcein Release and TNT Adsorption
;
_journal_name_full 'Journal of the American Chemical Society'
_journal_page_first 15712
_journal_page_last 15715
_journal_paper_doi 10.1021/ja3076617
_journal_volume 134
_journal_year 2012
_chemical_formula_moiety 'C75 H100 O20'
_chemical_formula_sum 'C75 H100 O20'
_chemical_formula_weight 1321.55
_chemical_name_systematic
; 
 ? 
;
_space_group_IT_number 14
_symmetry_cell_setting monoclinic
_symmetry_space_group_name_Hall '-P 2yn'
_symmetry_space_group_name_H-M 'P 1 21/n 1'
_atom_sites_solution_hydrogens geom
_atom_sites_solution_primary direct
_atom_sites_solution_secondary difmap
_audit_creation_method SHELXL-97
_cell_angle_alpha 90.00
_cell_angle_beta 114.517(4)
_cell_angle_gamma 90.00
_cell_formula_units_Z 4
_cell_length_a 21.5208(8)
_cell_length_b 19.0796(5)
_cell_length_c 22.3223(8)
_cell_measurement_reflns_used 7991
_cell_measurement_temperature 293(2)
_cell_measurement_theta_max 67.4192
_cell_measurement_theta_min 3.3318
_cell_volume 8339.3(6)
_computing_cell_refinement 'CrysAlis PRO (Agilent Technologies, 2011)'
_computing_data_collection 'CrysAlis PRO'
_computing_data_reduction 'CrysAlis PRO'
_computing_molecular_graphics 'OLEX2 (Dolomanov et al., 2009)'
_computing_publication_material OLEX2
_computing_structure_refinement 'SHELXL-97 (Sheldrick, 2008)'
_computing_structure_solution 'SHELXS-97 (Sheldrick, 2008)'
_diffrn_ambient_temperature 293(2)
_diffrn_detector_area_resol_mean 10.3592
_diffrn_measured_fraction_theta_full 0.996
_diffrn_measured_fraction_theta_max 0.996
_diffrn_measurement_device_type 'Xcalibur, Atlas, Gemini ultra'
_diffrn_measurement_method '\w scans'
_diffrn_radiation_monochromator graphite
_diffrn_radiation_source 'fine-focus sealed tube'
_diffrn_radiation_type CuK\a
_diffrn_radiation_wavelength 1.54184
_diffrn_reflns_av_R_equivalents 0.0356
_diffrn_reflns_av_sigmaI/netI 0.0441
_diffrn_reflns_limit_h_max 25
_diffrn_reflns_limit_h_min -21
_diffrn_reflns_limit_k_max 12
_diffrn_reflns_limit_k_min -22
_diffrn_reflns_limit_l_max 26
_diffrn_reflns_limit_l_min -25
_diffrn_reflns_number 29880
_diffrn_reflns_theta_full 65.09
_diffrn_reflns_theta_max 65.09
_diffrn_reflns_theta_min 3.33
_exptl_absorpt_coefficient_mu 0.618
_exptl_absorpt_correction_T_max 0.8709
_exptl_absorpt_correction_T_min 0.8267
_exptl_absorpt_correction_type multi-scan
_exptl_absorpt_process_details
;
CrysAlis PRO (Agilent Technologies, 2011) 
;
_exptl_crystal_colour colorless
_exptl_crystal_density_diffrn 1.053
_exptl_crystal_description block
_exptl_crystal_F_000 2840
_exptl_crystal_size_max 0.32
_exptl_crystal_size_mid 0.26
_exptl_crystal_size_min 0.23
_platon_squeeze_details
;
;
_refine_diff_density_max 0.902
_refine_diff_density_min -0.449
_refine_diff_density_rms 0.051
_refine_ls_extinction_method none
_refine_ls_goodness_of_fit_ref 1.058
_refine_ls_hydrogen_treatment constr
_refine_ls_matrix_type full
_refine_ls_number_parameters 866
_refine_ls_number_reflns 14165
_refine_ls_number_restraints 0
_refine_ls_restrained_S_all 1.058
_refine_ls_R_factor_all 0.0830
_refine_ls_R_factor_gt 0.0629
_refine_ls_shift/su_max 0.003
_refine_ls_shift/su_mean 0.000
_refine_ls_structure_factor_coef Fsqd
_refine_ls_weighting_details 'calc w=1/[\s^2^(Fo^2^)+(0.1145P)^2^+0.0000P] where P=(Fo^2^+2Fc^2^)/3'
_refine_ls_weighting_scheme calc
_refine_ls_wR_factor_gt 0.1755
_refine_ls_wR_factor_ref 0.1935
_reflns_number_gt 9994
_reflns_number_total 14165
_reflns_threshold_expression >2sigma(I)
_cod_data_source_file ja3076617_si_002.cif
_cod_data_source_block 2a
_cod_original_cell_volume 8339.3(5)
_cod_original_sg_symbol_H-M 'P 21/n'
_cod_database_code 4118702

loop_
_symmetry_equiv_pos_as_xyz
'x, y, z'
'-x+1/2, y+1/2, -z+1/2'
'-x, -y, -z'
'x-1/2, -y-1/2, z-1/2'

loop_
_atom_site_label
_atom_site_type_symbol
_atom_site_fract_x
_atom_site_fract_y
_atom_site_fract_z
_atom_site_U_iso_or_equiv
_atom_site_adp_type
_atom_site_occupancy
_atom_site_symmetry_multiplicity
_atom_site_calc_flag
_atom_site_refinement_flags
O1 O 0.48776(8) 0.01424(8) 0.35023(7) 0.0373(4) Uani 1 1 d .
O2 O 0.72347(8) 0.11429(9) 0.33767(8) 0.0402(4) Uani 1 1 d .
O3 O 0.36286(9) -0.01705(10) 0.33734(8) 0.0504(4) Uani 1 1 d .
O4 O 0.38546(8) 0.02408(9) 0.43864(8) 0.0446(4) Uani 1 1 d .
O5 O 0.61507(8) 0.21127(8) 0.49734(8) 0.0372(3) Uani 1 1 d .
O6 O 0.70580(8) 0.38155(8) 0.34955(8) 0.0381(4) Uani 1 1 d .
O7 O 0.55237(10) 0.12266(9) 0.54662(9) 0.0522(4) Uani 1 1 d .
O8 O 0.53360(14) 0.20969(10) 0.60413(13) 0.0777(7) Uani 1 1 d .
O9 O 0.48984(8) 0.43656(9) 0.39843(7) 0.0398(4) Uani 1 1 d .
O10 O 0.50401(8) 0.47255(9) 0.15801(7) 0.0422(4) Uani 1 1 d .
O11 O 0.38447(11) 0.41684(16) 0.48321(11) 0.0841(8) Uani 1 1 d .
O12 O 0.49641(9) 0.40601(9) 0.51282(8) 0.0464(4) Uani 1 1 d .
O13 O 0.28588(8) 0.37491(9) 0.18560(8) 0.0419(4) Uani 1 1 d .
O14 O 0.39168(9) 0.25838(9) 0.02104(9) 0.0471(4) Uani 1 1 d .
O15 O 0.27090(9) 0.41533(11) 0.29306(9) 0.0563(5) Uani 1 1 d .
O16 O 0.18044(12) 0.34480(11) 0.26823(11) 0.0659(6) Uani 1 1 d .
O17 O 0.28901(8) 0.11686(9) 0.15991(8) 0.0408(4) Uani 1 1 d .
O18 O 0.52027(8) 0.03469(9) 0.12868(7) 0.0402(4) Uani 1 1 d .
O19 O 0.18027(10) 0.16759(12) 0.17255(10) 0.0635(5) Uani 1 1 d .
O20 O 0.20038(13) 0.10087(12) 0.26142(13) 0.0782(7) Uani 1 1 d .
C1 C 0.50534(11) -0.01852(11) 0.23776(10) 0.0318(4) Uani 1 1 d .
H1A H 0.4827 -0.0512 0.2554 0.038 Uiso 1 1 calc R
H1B H 0.5278 -0.0454 0.2156 0.038 Uiso 1 1 calc R
C2 C 0.55828(10) 0.02251(10) 0.29363(10) 0.0295(4) Uani 1 1 d .
C3 C 0.54811(10) 0.03880(11) 0.34968(10) 0.0300(4) Uani 1 1 d .
C4 C 0.59572(11) 0.07810(11) 0.40038(10) 0.0311(4) Uani 1 1 d .
H4 H 0.5883 0.0877 0.4377 0.037 Uiso 1 1 calc R
C5 C 0.65422(10) 0.10321(10) 0.39602(10) 0.0297(4) Uani 1 1 d .
C6 C 0.66441(10) 0.08746(11) 0.33972(10) 0.0317(4) Uani 1 1 d .
C7 C 0.61726(11) 0.04716(11) 0.28957(10) 0.0323(5) Uani 1 1 d .
H7 H 0.6253 0.0365 0.2527 0.039 Uiso 1 1 calc R
C8 C 0.47314(11) 0.03271(13) 0.40407(11) 0.0365(5) Uani 1 1 d .
H8A H 0.4771 0.0830 0.4109 0.044 Uiso 1 1 calc R
H8B H 0.5049 0.0099 0.4438 0.044 Uiso 1 1 calc R
C9 C 0.40145(11) 0.00924(13) 0.38816(11) 0.0383(5) Uani 1 1 d .
C10 C 0.31817(14) 0.00264(19) 0.43038(16) 0.0617(8) Uani 1 1 d .
H10A H 0.2845 0.0282 0.3946 0.092 Uiso 1 1 calc R
H10B H 0.3126 0.0120 0.4701 0.092 Uiso 1 1 calc R
H10C H 0.3126 -0.0466 0.4210 0.092 Uiso 1 1 calc R
C11 C 0.73421(12) 0.10254(13) 0.27977(12) 0.0401(5) Uani 1 1 d .
H11A H 0.6976 0.1238 0.2422 0.048 Uiso 1 1 calc R
H11B H 0.7345 0.0526 0.2717 0.048 Uiso 1 1 calc R
C12 C 0.80146(13) 0.13428(14) 0.28891(14) 0.0467(6) Uani 1 1 d .
H12A H 0.8376 0.1130 0.3269 0.056 Uiso 1 1 calc R
H12B H 0.8008 0.1840 0.2977 0.056 Uiso 1 1 calc R
C13 C 0.81711(15) 0.12433(15) 0.22919(15) 0.0532(7) Uani 1 1 d .
H13A H 0.8117 0.0752 0.2171 0.064 Uiso 1 1 calc R
H13B H 0.7840 0.1505 0.1927 0.064 Uiso 1 1 calc R
C14 C 0.88797(18) 0.14737(16) 0.2395(2) 0.0700(9) Uani 1 1 d .
H14A H 0.9210 0.1174 0.2724 0.084 Uiso 1 1 calc R
H14B H 0.8953 0.1948 0.2566 0.084 Uiso 1 1 calc R
C15 C 0.9011(2) 0.14548(17) 0.1778(2) 0.0922(14) Uani 1 1 d .
H15A H 0.8689 0.1752 0.1448 0.138 Uiso 1 1 calc R
H15B H 0.8962 0.0983 0.1615 0.138 Uiso 1 1 calc R
H15C H 0.9466 0.1617 0.1880 0.138 Uiso 1 1 calc R
C16 C 0.70331(10) 0.14988(11) 0.44937(10) 0.0318(4) Uani 1 1 d .
H16A H 0.7487 0.1449 0.4507 0.038 Uiso 1 1 calc R
H16B H 0.7051 0.1354 0.4917 0.038 Uiso 1 1 calc R
C17 C 0.68155(10) 0.22583(11) 0.43716(10) 0.0304(4) Uani 1 1 d .
C18 C 0.63822(10) 0.25547(11) 0.46188(10) 0.0308(4) Uani 1 1 d .
C19 C 0.61968(10) 0.32611(11) 0.45083(10) 0.0315(4) Uani 1 1 d .
H19 H 0.5916 0.3453 0.4689 0.038 Uiso 1 1 calc R
C20 C 0.64253(10) 0.36791(11) 0.41333(9) 0.0298(4) Uani 1 1 d .
C21 C 0.68480(10) 0.33788(11) 0.38680(10) 0.0312(4) Uani 1 1 d .
C22 C 0.70452(11) 0.26799(11) 0.39919(10) 0.0323(4) Uani 1 1 d .
H22 H 0.7334 0.2490 0.3820 0.039 Uiso 1 1 calc R
C23 C 0.57838(12) 0.24171(12) 0.53020(12) 0.0384(5) Uani 1 1 d .
H23A H 0.5400 0.2683 0.4995 0.046 Uiso 1 1 calc R
H23B H 0.6076 0.2732 0.5644 0.046 Uiso 1 1 calc R
C24 C 0.55362(12) 0.18347(13) 0.55979(12) 0.0422(5) Uani 1 1 d .
C25 C 0.5101(2) 0.15949(19) 0.6387(2) 0.0915(13) Uani 1 1 d .
H25A H 0.4704 0.1358 0.6079 0.137 Uiso 1 1 calc R
H25B H 0.4989 0.1835 0.6707 0.137 Uiso 1 1 calc R
H25C H 0.5456 0.1259 0.6606 0.137 Uiso 1 1 calc R
C26 C 0.74639(14) 0.35242(13) 0.31931(13) 0.0460(6) Uani 1 1 d .
H26A H 0.7229 0.3133 0.2913 0.055 Uiso 1 1 calc R
H26B H 0.7896 0.3358 0.3525 0.055 Uiso 1 1 calc R
C27 C 0.75831(15) 0.40999(15) 0.27889(14) 0.0529(6) Uani 1 1 d .
H27A H 0.7894 0.4440 0.3085 0.063 Uiso 1 1 calc R
H27B H 0.7153 0.4336 0.2542 0.063 Uiso 1 1 calc R
C28 C 0.7875(2) 0.38485(19) 0.2310(2) 0.0787(10) Uani 1 1 d .
H28A H 0.7562 0.3508 0.2015 0.094 Uiso 1 1 calc R
H28B H 0.7893 0.4244 0.2045 0.094 Uiso 1 1 calc R
C29 C 0.8533(2) 0.3543(2) 0.2603(2) 0.0849(11) Uani 1 1 d .
H29A H 0.8514 0.3115 0.2830 0.102 Uiso 1 1 calc R
H29B H 0.8846 0.3864 0.2924 0.102 Uiso 1 1 calc R
C30 C 0.8795(2) 0.3374(2) 0.2055(3) 0.1004(15) Uani 1 1 d .
H30A H 0.8454 0.3108 0.1709 0.151 Uiso 1 1 calc R
H30B H 0.9209 0.3106 0.2244 0.151 Uiso 1 1 calc R
H30C H 0.8881 0.3804 0.1879 0.151 Uiso 1 1 calc R
C31 C 0.62006(11) 0.44390(11) 0.40011(10) 0.0321(4) Uani 1 1 d .
H31A H 0.6121 0.4622 0.4369 0.039 Uiso 1 1 calc R
H31B H 0.6561 0.4714 0.3962 0.039 Uiso 1 1 calc R
C32 C 0.55540(11) 0.45073(11) 0.33753(10) 0.0317(4) Uani 1 1 d .
C33 C 0.49092(11) 0.44619(11) 0.33721(10) 0.0335(5) Uani 1 1 d .
C34 C 0.43233(11) 0.45057(11) 0.27868(10) 0.0337(5) Uani 1 1 d .
H34 H 0.3896 0.4480 0.2796 0.040 Uiso 1 1 calc R
C35 C 0.43716(11) 0.45879(11) 0.21859(11) 0.0335(5) Uani 1 1 d .
C36 C 0.50182(11) 0.46336(11) 0.21881(10) 0.0343(5) Uani 1 1 d .
C37 C 0.55962(11) 0.45993(11) 0.27740(11) 0.0342(5) Uani 1 1 d .
H37 H 0.6024 0.4639 0.2767 0.041 Uiso 1 1 calc R
C38 C 0.42577(13) 0.43577(15) 0.40136(12) 0.0478(6) Uani 1 1 d .
H38A H 0.3968 0.4008 0.3710 0.057 Uiso 1 1 calc R
H38B H 0.4040 0.4811 0.3880 0.057 Uiso 1 1 calc R
C39 C 0.43329(14) 0.41929(15) 0.47017(13) 0.0515(6) Uani 1 1 d .
C40 C 0.50251(17) 0.38811(16) 0.57796(14) 0.0600(7) Uani 1 1 d .
H40A H 0.4777 0.3457 0.5759 0.090 Uiso 1 1 calc R
H40B H 0.4841 0.4254 0.5945 0.090 Uiso 1 1 calc R
H40C H 0.5498 0.3814 0.6067 0.090 Uiso 1 1 calc R
C41 C 0.56923(12) 0.46502(14) 0.15656(11) 0.0409(5) Uani 1 1 d .
H41A H 0.5877 0.4190 0.1729 0.049 Uiso 1 1 calc R
H41B H 0.6003 0.4999 0.1849 0.049 Uiso 1 1 calc R
C42 C 0.56315(12) 0.47383(14) 0.08743(11) 0.0422(5) Uani 1 1 d .
H42A H 0.5455 0.5202 0.0714 0.051 Uiso 1 1 calc R
H42B H 0.5312 0.4396 0.0589 0.051 Uiso 1 1 calc R
C43 C 0.63191(13) 0.46444(16) 0.08498(12) 0.0489(6) Uani 1 1 d .
H43A H 0.6627 0.4998 0.1130 0.059 Uiso 1 1 calc R
H43B H 0.6500 0.4191 0.1039 0.059 Uiso 1 1 calc R
C44 C 0.63323(14) 0.46872(19) 0.01903(13) 0.0600(8) Uani 1 1 d .
H44A H 0.6142 0.5135 -0.0007 0.072 Uiso 1 1 calc R
H44B H 0.6040 0.4322 -0.0087 0.072 Uiso 1 1 calc R
C45 C 0.70325(15) 0.46124(19) 0.01974(14) 0.0618(8) Uani 1 1 d .
H45A H 0.7001 0.4666 -0.0242 0.093 Uiso 1 1 calc R
H45B H 0.7213 0.4157 0.0362 0.093 Uiso 1 1 calc R
H45C H 0.7329 0.4967 0.0476 0.093 Uiso 1 1 calc R
C46 C 0.37347(11) 0.45918(11) 0.15481(10) 0.0357(5) Uani 1 1 d .
H46A H 0.3811 0.4884 0.1230 0.043 Uiso 1 1 calc R
H46B H 0.3361 0.4794 0.1625 0.043 Uiso 1 1 calc R
C47 C 0.35377(10) 0.38611(11) 0.12670(10) 0.0335(5) Uani 1 1 d .
C48 C 0.30957(10) 0.34487(12) 0.14312(10) 0.0338(5) Uani 1 1 d .
C49 C 0.29304(11) 0.27696(12) 0.11807(10) 0.0338(5) Uani 1 1 d .
H49 H 0.2626 0.2506 0.1285 0.041 Uiso 1 1 calc R
C50 C 0.32123(11) 0.24806(11) 0.07777(10) 0.0335(5) Uani 1 1 d .
C51 C 0.36529(11) 0.28939(12) 0.06157(10) 0.0364(5) Uani 1 1 d .
C52 C 0.38077(11) 0.35760(12) 0.08556(10) 0.0362(5) Uani 1 1 d .
H52 H 0.4099 0.3846 0.0737 0.043 Uiso 1 1 calc R
C53 C 0.23727(14) 0.33803(14) 0.19992(13) 0.0462(6) Uani 1 1 d .
H53A H 0.2509 0.2894 0.2095 0.055 Uiso 1 1 calc R
H53B H 0.1932 0.3395 0.1625 0.055 Uiso 1 1 calc R
C54 C 0.23258(13) 0.37199(13) 0.25878(13) 0.0439(6) Uani 1 1 d .
C55 C 0.1735(2) 0.36919(18) 0.3267(2) 0.0816(11) Uani 1 1 d .
H55A H 0.1346 0.3472 0.3294 0.122 Uiso 1 1 calc R
H55B H 0.1673 0.4191 0.3244 0.122 Uiso 1 1 calc R
H55C H 0.2139 0.3574 0.3651 0.122 Uiso 1 1 calc R
C56 C 0.43213(16) 0.29975(15) -0.00164(14) 0.0538(7) Uani 1 1 d .
H56A H 0.4721 0.3170 0.0354 0.065 Uiso 1 1 calc R
H56B H 0.4060 0.3397 -0.0262 0.065 Uiso 1 1 calc R
C57 C 0.45357(17) 0.25494(16) -0.04508(15) 0.0587(7) Uani 1 1 d .
H57A H 0.4132 0.2386 -0.0822 0.070 Uiso 1 1 calc R
H57B H 0.4778 0.2142 -0.0205 0.070 Uiso 1 1 calc R
C58 C 0.4990(2) 0.29406(19) -0.0703(2) 0.0758(10) Uani 1 1 d .
H58A H 0.4736 0.3332 -0.0969 0.091 Uiso 1 1 calc R
H58B H 0.5376 0.3131 -0.0330 0.091 Uiso 1 1 calc R
C59 C 0.5257(2) 0.2503(2) -0.1108(2) 0.0871(12) Uani 1 1 d .
H59A H 0.4874 0.2303 -0.1478 0.105 Uiso 1 1 calc R
H59B H 0.5525 0.2119 -0.0840 0.105 Uiso 1 1 calc R
C60 C 0.5696(3) 0.2925(3) -0.1367(3) 0.126(2) Uani 1 1 d .
H60A H 0.5439 0.3317 -0.1618 0.189 Uiso 1 1 calc R
H60B H 0.5830 0.2632 -0.1643 0.189 Uiso 1 1 calc R
H60C H 0.6096 0.3092 -0.1003 0.189 Uiso 1 1 calc R
C61 C 0.30548(11) 0.17321(11) 0.05349(10) 0.0348(5) Uani 1 1 d .
H61A H 0.3062 0.1695 0.0105 0.042 Uiso 1 1 calc R
H61B H 0.2600 0.1610 0.0489 0.042 Uiso 1 1 calc R
C62 C 0.35667(11) 0.12213(11) 0.10046(10) 0.0315(4) Uani 1 1 d .
C63 C 0.34725(11) 0.09493(11) 0.15416(10) 0.0330(5) Uani 1 1 d .
C64 C 0.39461(11) 0.04902(11) 0.19744(10) 0.0323(4) Uani 1 1 d .
H64 H 0.3876 0.0311 0.2329 0.039 Uiso 1 1 calc R
C65 C 0.45267(10) 0.02926(11) 0.18858(10) 0.0300(4) Uani 1 1 d .
C66 C 0.46208(11) 0.05643(11) 0.13497(10) 0.0329(5) Uani 1 1 d .
C67 C 0.41428(11) 0.10208(11) 0.09148(10) 0.0339(5) Uani 1 1 d .
H67 H 0.4210 0.1195 0.0557 0.041 Uiso 1 1 calc R
C68 C 0.27583(14) 0.08919(14) 0.21190(14) 0.0476(6) Uani 1 1 d .
H68A H 0.3142 0.0981 0.2537 0.057 Uiso 1 1 calc R
H68B H 0.2688 0.0389 0.2066 0.057 Uiso 1 1 calc R
C69 C 0.21327(13) 0.12401(13) 0.21035(14) 0.0472(6) Uani 1 1 d .
C70 C 0.1438(2) 0.1339(2) 0.2686(2) 0.0875(12) Uani 1 1 d .
H70A H 0.1024 0.1238 0.2306 0.131 Uiso 1 1 calc R
H70B H 0.1509 0.1836 0.2726 0.131 Uiso 1 1 calc R
H70C H 0.1402 0.1162 0.3073 0.131 Uiso 1 1 calc R
C71 C 0.53523(12) 0.06488(13) 0.07781(11) 0.0396(5) Uani 1 1 d .
H71A H 0.5390 0.1154 0.0828 0.048 Uiso 1 1 calc R
H71B H 0.4991 0.0542 0.0351 0.048 Uiso 1 1 calc R
C72 C 0.60190(12) 0.03425(14) 0.08317(12) 0.0431(5) Uani 1 1 d .
H72A H 0.5984 -0.0165 0.0820 0.052 Uiso 1 1 calc R
H72B H 0.6377 0.0474 0.1253 0.052 Uiso 1 1 calc R
C73 C 0.62186(13) 0.05821(14) 0.02874(12) 0.0461(6) Uani 1 1 d .
H73A H 0.6222 0.1090 0.0280 0.055 Uiso 1 1 calc R
H73B H 0.5875 0.0423 -0.0132 0.055 Uiso 1 1 calc R
C74 C 0.69128(13) 0.03140(17) 0.03631(13) 0.0542(7) Uani 1 1 d .
H74A H 0.7259 0.0479 0.0779 0.065 Uiso 1 1 calc R
H74B H 0.6912 -0.0194 0.0376 0.065 Uiso 1 1 calc R
C75 C 0.70992(16) 0.0549(2) -0.01895(16) 0.0659(8) Uani 1 1 d .
H75A H 0.6753 0.0399 -0.0604 0.099 Uiso 1 1 calc R
H75B H 0.7530 0.0348 -0.0129 0.099 Uiso 1 1 calc R
H75C H 0.7133 0.1051 -0.0186 0.099 Uiso 1 1 calc R

loop_
_atom_site_aniso_label
_atom_site_aniso_U_11
_atom_site_aniso_U_22
_atom_site_aniso_U_33
_atom_site_aniso_U_23
_atom_site_aniso_U_13
_atom_site_aniso_U_12
O1 0.0405(8) 0.0450(9) 0.0309(7) -0.0044(6) 0.0192(6) -0.0119(7)
O2 0.0391(8) 0.0483(9) 0.0407(8) -0.0107(7) 0.0240(7) -0.0087(7)
O3 0.0443(9) 0.0668(11) 0.0363(9) 0.0030(8) 0.0129(7) -0.0154(8)
O4 0.0381(8) 0.0573(10) 0.0451(9) -0.0006(8) 0.0239(7) -0.0028(7)
O5 0.0484(9) 0.0310(8) 0.0422(8) 0.0029(6) 0.0289(7) 0.0013(6)
O6 0.0455(9) 0.0379(8) 0.0401(8) 0.0033(6) 0.0271(7) -0.0019(7)
O7 0.0745(12) 0.0390(10) 0.0542(11) 0.0003(8) 0.0379(9) -0.0080(8)
O8 0.135(2) 0.0431(11) 0.1092(18) 0.0145(11) 0.1045(17) 0.0122(12)
O9 0.0377(8) 0.0535(10) 0.0305(8) 0.0041(7) 0.0165(6) 0.0025(7)
O10 0.0371(8) 0.0602(10) 0.0304(8) 0.0048(7) 0.0150(7) -0.0017(7)
O11 0.0585(12) 0.151(2) 0.0554(12) 0.0196(14) 0.0366(11) 0.0021(14)
O12 0.0583(10) 0.0500(10) 0.0379(9) 0.0038(7) 0.0270(8) 0.0065(8)
O13 0.0455(9) 0.0412(9) 0.0475(9) -0.0068(7) 0.0277(8) -0.0043(7)
O14 0.0643(11) 0.0431(9) 0.0485(10) -0.0021(7) 0.0378(9) -0.0037(8)
O15 0.0503(10) 0.0697(13) 0.0477(10) -0.0135(9) 0.0190(8) 0.0043(9)
O16 0.0919(15) 0.0518(11) 0.0869(15) -0.0052(10) 0.0700(13) -0.0048(10)
O17 0.0407(8) 0.0468(9) 0.0399(9) 0.0100(7) 0.0217(7) 0.0092(7)
O18 0.0418(9) 0.0490(9) 0.0355(8) 0.0072(7) 0.0216(7) 0.0087(7)
O19 0.0553(11) 0.0761(14) 0.0655(12) 0.0129(11) 0.0312(10) 0.0192(10)
O20 0.1034(17) 0.0652(13) 0.1092(18) 0.0282(12) 0.0872(16) 0.0287(12)
C1 0.0376(11) 0.0303(11) 0.0275(10) -0.0005(8) 0.0135(9) 0.0000(9)
C2 0.0329(10) 0.0259(10) 0.0284(10) 0.0025(8) 0.0114(8) 0.0039(8)
C3 0.0314(10) 0.0288(10) 0.0301(10) 0.0040(8) 0.0130(8) -0.0009(8)
C4 0.0380(11) 0.0307(11) 0.0262(10) 0.0001(8) 0.0150(8) 0.0006(9)
C5 0.0322(10) 0.0270(10) 0.0292(10) -0.0009(8) 0.0120(8) 0.0012(8)
C6 0.0313(10) 0.0314(11) 0.0338(11) -0.0015(8) 0.0149(9) -0.0012(8)
C7 0.0390(11) 0.0302(11) 0.0301(10) -0.0004(8) 0.0167(9) 0.0015(9)
C8 0.0394(12) 0.0434(13) 0.0309(11) -0.0033(9) 0.0190(9) -0.0062(10)
C9 0.0357(11) 0.0442(13) 0.0357(12) 0.0084(10) 0.0153(10) -0.0009(10)
C10 0.0453(14) 0.086(2) 0.0636(17) 0.0046(15) 0.0327(13) -0.0080(14)
C11 0.0455(13) 0.0421(13) 0.0404(12) -0.0067(10) 0.0255(10) -0.0043(10)
C12 0.0522(14) 0.0407(13) 0.0589(15) -0.0058(11) 0.0348(13) -0.0048(11)
C13 0.0651(17) 0.0486(15) 0.0649(17) 0.0031(12) 0.0461(15) 0.0022(12)
C14 0.086(2) 0.0459(16) 0.113(3) -0.0049(16) 0.076(2) -0.0078(15)
C15 0.140(3) 0.0491(18) 0.152(4) -0.004(2) 0.125(3) -0.003(2)
C16 0.0329(10) 0.0299(11) 0.0315(10) -0.0021(8) 0.0125(9) -0.0009(8)
C17 0.0301(10) 0.0322(11) 0.0261(10) -0.0025(8) 0.0088(8) -0.0034(8)
C18 0.0335(10) 0.0321(11) 0.0272(10) -0.0007(8) 0.0130(8) -0.0041(8)
C19 0.0303(10) 0.0345(11) 0.0303(10) -0.0017(8) 0.0133(8) -0.0003(8)
C20 0.0301(10) 0.0336(11) 0.0227(9) -0.0014(8) 0.0081(8) -0.0031(8)
C21 0.0319(10) 0.0336(11) 0.0271(10) 0.0001(8) 0.0114(8) -0.0041(8)
C22 0.0330(10) 0.0362(11) 0.0284(10) -0.0043(8) 0.0136(8) -0.0023(9)
C23 0.0485(13) 0.0325(12) 0.0434(12) 0.0038(9) 0.0283(11) 0.0022(10)
C24 0.0484(13) 0.0381(13) 0.0494(13) 0.0042(10) 0.0296(11) 0.0045(10)
C25 0.146(4) 0.058(2) 0.133(3) 0.021(2) 0.119(3) 0.009(2)
C26 0.0556(14) 0.0410(13) 0.0553(15) 0.0005(11) 0.0369(12) -0.0016(11)
C27 0.0597(16) 0.0530(16) 0.0583(16) 0.0020(12) 0.0368(13) -0.0071(12)
C28 0.102(3) 0.066(2) 0.098(3) 0.0054(18) 0.071(2) -0.0098(19)
C29 0.103(3) 0.072(2) 0.095(3) 0.0144(19) 0.056(2) -0.002(2)
C30 0.130(3) 0.056(2) 0.173(5) -0.013(2) 0.120(4) -0.008(2)
C31 0.0360(11) 0.0298(11) 0.0300(10) -0.0007(8) 0.0132(9) -0.0025(9)
C32 0.0381(11) 0.0250(10) 0.0314(10) 0.0000(8) 0.0138(9) -0.0009(8)
C33 0.0410(12) 0.0310(11) 0.0316(11) 0.0014(8) 0.0182(9) 0.0018(9)
C34 0.0347(11) 0.0321(11) 0.0359(11) 0.0010(9) 0.0161(9) 0.0016(9)
C35 0.0362(11) 0.0289(11) 0.0344(11) 0.0045(8) 0.0138(9) 0.0026(9)
C36 0.0394(12) 0.0347(11) 0.0295(11) 0.0037(8) 0.0151(9) -0.0028(9)
C37 0.0354(11) 0.0336(11) 0.0350(11) 0.0017(9) 0.0158(9) -0.0033(9)
C38 0.0460(13) 0.0633(17) 0.0385(13) 0.0067(11) 0.0220(11) 0.0013(12)
C39 0.0593(16) 0.0601(16) 0.0414(14) 0.0013(12) 0.0271(13) -0.0027(13)
C40 0.084(2) 0.0574(17) 0.0465(15) 0.0041(12) 0.0349(15) 0.0059(15)
C41 0.0367(12) 0.0551(15) 0.0317(11) 0.0018(10) 0.0149(9) -0.0033(10)
C42 0.0428(13) 0.0505(14) 0.0348(12) 0.0075(10) 0.0177(10) -0.0006(10)
C43 0.0462(14) 0.0638(17) 0.0382(13) 0.0027(11) 0.0191(11) -0.0016(12)
C44 0.0491(15) 0.093(2) 0.0420(14) 0.0164(14) 0.0232(12) 0.0058(14)
C45 0.0519(16) 0.090(2) 0.0495(15) 0.0088(14) 0.0271(13) 0.0021(15)
C46 0.0384(11) 0.0348(11) 0.0321(11) 0.0059(9) 0.0129(9) 0.0013(9)
C47 0.0313(10) 0.0356(11) 0.0279(10) 0.0032(8) 0.0064(8) 0.0022(9)
C48 0.0312(10) 0.0379(12) 0.0295(10) 0.0014(9) 0.0098(8) 0.0038(9)
C49 0.0340(11) 0.0353(11) 0.0308(11) 0.0017(9) 0.0122(9) -0.0001(9)
C50 0.0335(11) 0.0354(11) 0.0265(10) 0.0060(8) 0.0073(8) 0.0051(9)
C51 0.0424(12) 0.0386(12) 0.0287(11) 0.0041(9) 0.0152(9) 0.0070(10)
C52 0.0372(11) 0.0392(12) 0.0305(11) 0.0060(9) 0.0124(9) -0.0002(9)
C53 0.0533(14) 0.0445(14) 0.0514(14) -0.0061(11) 0.0321(12) -0.0065(11)
C54 0.0496(14) 0.0414(13) 0.0461(13) 0.0068(11) 0.0251(12) 0.0077(11)
C55 0.130(3) 0.0594(19) 0.098(3) 0.0120(17) 0.090(3) 0.019(2)
C56 0.0705(17) 0.0508(15) 0.0567(16) 0.0007(12) 0.0428(14) -0.0014(13)
C57 0.0765(19) 0.0564(17) 0.0614(17) -0.0025(13) 0.0468(16) -0.0019(14)
C58 0.095(2) 0.073(2) 0.090(2) 0.0100(18) 0.068(2) 0.0040(18)
C59 0.110(3) 0.090(3) 0.100(3) 0.015(2) 0.081(3) 0.020(2)
C60 0.153(4) 0.136(4) 0.156(5) 0.044(4) 0.131(4) 0.034(4)
C61 0.0366(11) 0.0345(11) 0.0295(10) 0.0021(9) 0.0098(9) 0.0027(9)
C62 0.0363(11) 0.0296(11) 0.0268(10) -0.0017(8) 0.0111(8) -0.0018(9)
C63 0.0333(11) 0.0357(11) 0.0310(10) -0.0023(9) 0.0145(9) -0.0005(9)
C64 0.0373(11) 0.0319(11) 0.0284(10) -0.0006(8) 0.0143(9) -0.0012(9)
C65 0.0336(11) 0.0300(10) 0.0248(10) -0.0033(8) 0.0105(8) -0.0045(8)
C66 0.0354(11) 0.0350(11) 0.0296(10) -0.0030(8) 0.0148(9) -0.0002(9)
C67 0.0408(11) 0.0357(11) 0.0259(10) 0.0020(8) 0.0146(9) -0.0005(9)
C68 0.0563(15) 0.0429(13) 0.0571(15) 0.0107(11) 0.0371(13) 0.0081(11)
C69 0.0489(14) 0.0397(13) 0.0643(16) 0.0024(12) 0.0348(13) 0.0026(11)
C70 0.115(3) 0.073(2) 0.122(3) 0.019(2) 0.097(3) 0.026(2)
C71 0.0429(12) 0.0462(13) 0.0337(11) 0.0046(10) 0.0198(10) 0.0036(10)
C72 0.0455(13) 0.0515(14) 0.0357(12) 0.0034(10) 0.0202(10) 0.0064(11)
C73 0.0476(13) 0.0536(15) 0.0425(13) 0.0037(11) 0.0242(11) 0.0029(11)
C74 0.0457(14) 0.079(2) 0.0426(14) -0.0028(13) 0.0232(12) 0.0022(13)
C75 0.0622(17) 0.089(2) 0.0601(18) -0.0035(16) 0.0394(15) -0.0040(16)

loop_
_atom_type_symbol
_atom_type_description
_atom_type_scat_dispersion_real
_atom_type_scat_dispersion_imag
_atom_type_scat_source
C C 0.0181 0.0091 'International Tables Vol C Tables 4.2.6.8 and 6.1.1.4'
H H 0.0000 0.0000 'International Tables Vol C Tables 4.2.6.8 and 6.1.1.4'
O O 0.0492 0.0322 'International Tables Vol C Tables 4.2.6.8 and 6.1.1.4'

loop_
_geom_angle_atom_site_label_1
_geom_angle_atom_site_label_2
_geom_angle_atom_site_label_3
_geom_angle
C3 O1 C8 117.73(16)
C6 O2 C11 117.91(17)
C9 O4 C10 115.3(2)
C18 O5 C23 117.40(16)
C21 O6 C26 118.05(17)
C24 O8 C25 116.2(2)
C33 O9 C38 117.65(17)
C36 O10 C41 116.28(17)
C39 O12 C40 114.0(2)
C48 O13 C53 118.24(18)
C51 O14 C56 118.39(19)
C54 O16 C55 115.3(3)
C63 O17 C68 117.76(17)
C66 O18 C71 118.32(17)
C69 O20 C70 115.4(2)
C2 C1 C65 111.57(17)
C2 C1 H1A 109.3
C65 C1 H1A 109.3
C2 C1 H1B 109.3
C65 C1 H1B 109.3
H1A C1 H1B 108.0
C7 C2 C3 118.10(18)
C7 C2 C1 121.11(18)
C3 C2 C1 120.74(18)
O1 C3 C4 123.53(18)
O1 C3 C2 115.48(17)
C4 C3 C2 120.99(19)
C5 C4 C3 120.86(19)
C5 C4 H4 119.6
C3 C4 H4 119.6
C4 C5 C6 118.37(18)
C4 C5 C16 120.41(18)
C6 C5 C16 121.14(18)
O2 C6 C7 123.34(19)
O2 C6 C5 116.01(18)
C7 C6 C5 120.65(19)
C6 C7 C2 121.02(19)
C6 C7 H7 119.5
C2 C7 H7 119.5
O1 C8 C9 107.18(17)
O1 C8 H8A 110.3
C9 C8 H8A 110.3
O1 C8 H8B 110.3
C9 C8 H8B 110.3
H8A C8 H8B 108.5
O3 C9 O4 124.4(2)
O3 C9 C8 126.0(2)
O4 C9 C8 109.63(19)
O4 C10 H10A 109.5
O4 C10 H10B 109.5
H10A C10 H10B 109.5
O4 C10 H10C 109.5
H10A C10 H10C 109.5
H10B C10 H10C 109.5
O2 C11 C12 108.89(19)
O2 C11 H11A 109.9
C12 C11 H11A 109.9
O2 C11 H11B 109.9
C12 C11 H11B 109.9
H11A C11 H11B 108.3
C11 C12 C13 112.5(2)
C11 C12 H12A 109.1
C13 C12 H12A 109.1
C11 C12 H12B 109.1
C13 C12 H12B 109.1
H12A C12 H12B 107.8
C14 C13 C12 114.1(3)
C14 C13 H13A 108.7
C12 C13 H13A 108.7
C14 C13 H13B 108.7
C12 C13 H13B 108.7
H13A C13 H13B 107.6
C13 C14 C15 114.4(3)
C13 C14 H14A 108.7
C15 C14 H14A 108.7
C13 C14 H14B 108.7
C15 C14 H14B 108.7
H14A C14 H14B 107.6
C14 C15 H15A 109.5
C14 C15 H15B 109.5
H15A C15 H15B 109.5
C14 C15 H15C 109.5
H15A C15 H15C 109.5
H15B C15 H15C 109.5
C5 C16 C17 111.09(17)
C5 C16 H16A 109.4
C17 C16 H16A 109.4
C5 C16 H16B 109.4
C17 C16 H16B 109.4
H16A C16 H16B 108.0
C18 C17 C22 118.15(19)
C18 C17 C16 121.89(19)
C22 C17 C16 119.95(18)
O5 C18 C17 116.16(18)
O5 C18 C19 122.98(18)
C17 C18 C19 120.86(19)
C20 C19 C18 120.97(19)
C20 C19 H19 119.5
C18 C19 H19 119.5
C19 C20 C21 118.46(19)
C19 C20 C31 120.19(18)
C21 C20 C31 121.33(18)
O6 C21 C22 123.33(18)
O6 C21 C20 116.20(18)
C22 C21 C20 120.46(19)
C21 C22 C17 121.06(19)
C21 C22 H22 119.5
C17 C22 H22 119.5
O5 C23 C24 107.63(18)
O5 C23 H23A 110.2
C24 C23 H23A 110.2
O5 C23 H23B 110.2
C24 C23 H23B 110.2
H23A C23 H23B 108.5
O7 C24 O8 124.6(2)
O7 C24 C23 126.0(2)
O8 C24 C23 109.5(2)
O8 C25 H25A 109.5
O8 C25 H25B 109.5
H25A C25 H25B 109.5
O8 C25 H25C 109.5
H25A C25 H25C 109.5
H25B C25 H25C 109.5
O6 C26 C27 106.9(2)
O6 C26 H26A 110.4
C27 C26 H26A 110.4
O6 C26 H26B 110.4
C27 C26 H26B 110.4
H26A C26 H26B 108.6
C26 C27 C28 114.3(2)
C26 C27 H27A 108.7
C28 C27 H27A 108.7
C26 C27 H27B 108.7
C28 C27 H27B 108.7
H27A C27 H27B 107.6
C29 C28 C27 115.4(3)
C29 C28 H28A 108.4
C27 C28 H28A 108.4
C29 C28 H28B 108.4
C27 C28 H28B 108.4
H28A C28 H28B 107.5
C28 C29 C30 109.7(4)
C28 C29 H29A 109.7
C30 C29 H29A 109.7
C28 C29 H29B 109.7
C30 C29 H29B 109.7
H29A C29 H29B 108.2
C29 C30 H30A 109.5
C29 C30 H30B 109.5
H30A C30 H30B 109.5
C29 C30 H30C 109.5
H30A C30 H30C 109.5
H30B C30 H30C 109.5
C32 C31 C20 110.99(17)
C32 C31 H31A 109.4
C20 C31 H31A 109.4
C32 C31 H31B 109.4
C20 C31 H31B 109.4
H31A C31 H31B 108.0
C33 C32 C37 117.89(19)
C33 C32 C31 122.26(19)
C37 C32 C31 119.82(19)
C32 C33 O9 115.37(18)
C32 C33 C34 121.05(19)
O9 C33 C34 123.58(19)
C33 C34 C35 120.6(2)
C33 C34 H34 119.7
C35 C34 H34 119.7
C36 C35 C34 118.44(19)
C36 C35 C46 121.16(19)
C34 C35 C46 120.34(19)
C37 C36 O10 123.26(19)
C37 C36 C35 120.40(19)
O10 C36 C35 116.33(18)
C36 C37 C32 121.6(2)
C36 C37 H37 119.2
C32 C37 H37 119.2
O9 C38 C39 110.9(2)
O9 C38 H38A 109.5
C39 C38 H38A 109.5
O9 C38 H38B 109.5
C39 C38 H38B 109.5
H38A C38 H38B 108.1
O11 C39 O12 124.0(2)
O11 C39 C38 121.3(3)
O12 C39 C38 114.7(2)
O12 C40 H40A 109.5
O12 C40 H40B 109.5
H40A C40 H40B 109.5
O12 C40 H40C 109.5
H40A C40 H40C 109.5
H40B C40 H40C 109.5
O10 C41 C42 110.19(18)
O10 C41 H41A 109.6
C42 C41 H41A 109.6
O10 C41 H41B 109.6
C42 C41 H41B 109.6
H41A C41 H41B 108.1
C41 C42 C43 110.7(2)
C41 C42 H42A 109.5
C43 C42 H42A 109.5
C41 C42 H42B 109.5
C43 C42 H42B 109.5
H42A C42 H42B 108.1
C44 C43 C42 116.7(2)
C44 C43 H43A 108.1
C42 C43 H43A 108.1
C44 C43 H43B 108.1
C42 C43 H43B 108.1
H43A C43 H43B 107.3
C43 C44 C45 114.5(2)
C43 C44 H44A 108.6
C45 C44 H44A 108.6
C43 C44 H44B 108.6
C45 C44 H44B 108.6
H44A C44 H44B 107.6
C44 C45 H45A 109.5
C44 C45 H45B 109.5
H45A C45 H45B 109.5
C44 C45 H45C 109.5
H45A C45 H45C 109.5
H45B C45 H45C 109.5
C35 C46 C47 111.95(17)
C35 C46 H46A 109.2
C47 C46 H46A 109.2
C35 C46 H46B 109.2
C47 C46 H46B 109.2
H46A C46 H46B 107.9
C52 C47 C48 118.1(2)
C52 C47 C46 120.9(2)
C48 C47 C46 120.93(19)
O13 C48 C47 115.76(19)
O13 C48 C49 123.85(19)
C47 C48 C49 120.4(2)
C50 C49 C48 121.3(2)
C50 C49 H49 119.4
C48 C49 H49 119.4
C49 C50 C51 118.1(2)
C49 C50 C61 120.8(2)
C51 C50 C61 121.10(19)
O14 C51 C50 115.9(2)
O14 C51 C52 123.5(2)
C50 C51 C52 120.6(2)
C47 C52 C51 121.5(2)
C47 C52 H52 119.3
C51 C52 H52 119.3
O13 C53 C54 108.0(2)
O13 C53 H53A 110.1
C54 C53 H53A 110.1
O13 C53 H53B 110.1
C54 C53 H53B 110.1
H53A C53 H53B 108.4
O15 C54 O16 124.9(2)
O15 C54 C53 125.4(2)
O16 C54 C53 109.7(2)
O16 C55 H55A 109.5
O16 C55 H55B 109.5
H55A C55 H55B 109.5
O16 C55 H55C 109.5
H55A C55 H55C 109.5
H55B C55 H55C 109.5
O14 C56 C57 108.2(2)
O14 C56 H56A 110.1
C57 C56 H56A 110.1
O14 C56 H56B 110.1
C57 C56 H56B 110.1
H56A C56 H56B 108.4
C56 C57 C58 112.3(3)
C56 C57 H57A 109.1
C58 C57 H57A 109.1
C56 C57 H57B 109.1
C58 C57 H57B 109.1
H57A C57 H57B 107.9
C59 C58 C57 114.6(3)
C59 C58 H58A 108.6
C57 C58 H58A 108.6
C59 C58 H58B 108.6
C57 C58 H58B 108.6
H58A C58 H58B 107.6
C58 C59 C60 112.6(4)
C58 C59 H59A 109.1
C60 C59 H59A 109.1
C58 C59 H59B 109.1
C60 C59 H59B 109.1
H59A C59 H59B 107.8
C59 C60 H60A 109.5
C59 C60 H60B 109.5
H60A C60 H60B 109.5
C59 C60 H60C 109.5
H60A C60 H60C 109.5
H60B C60 H60C 109.5
C50 C61 C62 111.57(17)
C50 C61 H61A 109.3
C62 C61 H61A 109.3
C50 C61 H61B 109.3
C62 C61 H61B 109.3
H61A C61 H61B 108.0
C67 C62 C63 118.54(19)
C67 C62 C61 120.83(19)
C63 C62 C61 120.62(19)
O17 C63 C64 124.16(19)
O17 C63 C62 115.41(18)
C64 C63 C62 120.43(19)
C63 C64 C65 120.96(19)
C63 C64 H64 119.5
C65 C64 H64 119.5
C66 C65 C64 118.60(19)
C66 C65 C1 121.02(19)
C64 C65 C1 120.34(18)
O18 C66 C67 123.85(19)
O18 C66 C65 115.89(18)
C67 C66 C65 120.26(19)
C62 C67 C66 121.20(19)
C62 C67 H67 119.4
C66 C67 H67 119.4
O17 C68 C69 107.7(2)
O17 C68 H68A 110.2
C69 C68 H68A 110.2
O17 C68 H68B 110.2
C69 C68 H68B 110.2
H68A C68 H68B 108.5
O19 C69 O20 123.7(2)
O19 C69 C68 126.7(2)
O20 C69 C68 109.5(2)
O20 C70 H70A 109.5
O20 C70 H70B 109.5
H70A C70 H70B 109.5
O20 C70 H70C 109.5
H70A C70 H70C 109.5
H70B C70 H70C 109.5
O18 C71 C72 107.62(18)
O18 C71 H71A 110.2
C72 C71 H71A 110.2
O18 C71 H71B 110.2
C72 C71 H71B 110.2
H71A C71 H71B 108.5
C71 C72 C73 113.3(2)
C71 C72 H72A 108.9
C73 C72 H72A 108.9
C71 C72 H72B 108.9
C73 C72 H72B 108.9
H72A C72 H72B 107.7
C72 C73 C74 113.6(2)
C72 C73 H73A 108.8
C74 C73 H73A 108.8
C72 C73 H73B 108.8
C74 C73 H73B 108.8
H73A C73 H73B 107.7
C75 C74 C73 112.9(2)
C75 C74 H74A 109.0
C73 C74 H74A 109.0
C75 C74 H74B 109.0
C73 C74 H74B 109.0
H74A C74 H74B 107.8
C74 C75 H75A 109.5
C74 C75 H75B 109.5
H75A C75 H75B 109.5
C74 C75 H75C 109.5
H75A C75 H75C 109.5
H75B C75 H75C 109.5

loop_
_geom_bond_atom_site_label_1
_geom_bond_atom_site_label_2
_geom_bond_distance
O1 C3 1.386(3)
O1 C8 1.408(3)
O2 C6 1.389(3)
O2 C11 1.422(3)
O3 C9 1.203(3)
O4 C9 1.338(3)
O4 C10 1.441(3)
O5 C18 1.383(3)
O5 C23 1.407(3)
O6 C21 1.379(3)
O6 C26 1.420(3)
O7 C24 1.195(3)
O8 C24 1.330(3)
O8 C25 1.446(3)
O9 C33 1.389(3)
O9 C38 1.407(3)
O10 C36 1.389(3)
O10 C41 1.425(3)
O11 C39 1.202(3)
O12 C39 1.320(3)
O12 C40 1.446(3)
O13 C48 1.374(3)
O13 C53 1.403(3)
O14 C51 1.385(3)
O14 C56 1.415(3)
O15 C54 1.194(3)
O16 C54 1.330(3)
O16 C55 1.452(4)
O17 C63 1.377(3)
O17 C68 1.407(3)
O18 C66 1.381(3)
O18 C71 1.424(3)
O19 C69 1.188(3)
O20 C69 1.354(3)
O20 C70 1.438(4)
C1 C2 1.512(3)
C1 C65 1.513(3)
C1 H1A 0.9700
C1 H1B 0.9700
C2 C7 1.391(3)
C2 C3 1.392(3)
C3 C4 1.390(3)
C4 C5 1.388(3)
C4 H4 0.9300
C5 C6 1.395(3)
C5 C16 1.511(3)
C6 C7 1.390(3)
C7 H7 0.9300
C8 C9 1.501(3)
C8 H8A 0.9700
C8 H8B 0.9700
C10 H10A 0.9600
C10 H10B 0.9600
C10 H10C 0.9600
C11 C12 1.503(3)
C11 H11A 0.9700
C11 H11B 0.9700
C12 C13 1.516(3)
C12 H12A 0.9700
C12 H12B 0.9700
C13 C14 1.510(4)
C13 H13A 0.9700
C13 H13B 0.9700
C14 C15 1.517(5)
C14 H14A 0.9700
C14 H14B 0.9700
C15 H15A 0.9600
C15 H15B 0.9600
C15 H15C 0.9600
C16 C17 1.512(3)
C16 H16A 0.9700
C16 H16B 0.9700
C17 C18 1.386(3)
C17 C22 1.399(3)
C18 C19 1.398(3)
C19 C20 1.386(3)
C19 H19 0.9300
C20 C21 1.398(3)
C20 C31 1.518(3)
C21 C22 1.392(3)
C22 H22 0.9300
C23 C24 1.499(3)
C23 H23A 0.9700
C23 H23B 0.9700
C25 H25A 0.9600
C25 H25B 0.9600
C25 H25C 0.9600
C26 C27 1.509(4)
C26 H26A 0.9700
C26 H26B 0.9700
C27 C28 1.524(4)
C27 H27A 0.9700
C27 H27B 0.9700
C28 C29 1.415(6)
C28 H28A 0.9700
C28 H28B 0.9700
C29 C30 1.579(5)
C29 H29A 0.9700
C29 H29B 0.9700
C30 H30A 0.9600
C30 H30B 0.9600
C30 H30C 0.9600
C31 C32 1.514(3)
C31 H31A 0.9700
C31 H31B 0.9700
C32 C33 1.387(3)
C32 C37 1.393(3)
C33 C34 1.392(3)
C34 C35 1.397(3)
C34 H34 0.9300
C35 C36 1.392(3)
C35 C46 1.512(3)
C36 C37 1.383(3)
C37 H37 0.9300
C38 C39 1.509(3)
C38 H38A 0.9700
C38 H38B 0.9700
C40 H40A 0.9600
C40 H40B 0.9600
C40 H40C 0.9600
C41 C42 1.503(3)
C41 H41A 0.9700
C41 H41B 0.9700
C42 C43 1.514(3)
C42 H42A 0.9700
C42 H42B 0.9700
C43 C44 1.486(3)
C43 H43A 0.9700
C43 H43B 0.9700
C44 C45 1.507(4)
C44 H44A 0.9700
C44 H44B 0.9700
C45 H45A 0.9600
C45 H45B 0.9600
C45 H45C 0.9600
C46 C47 1.515(3)
C46 H46A 0.9700
C46 H46B 0.9700
C47 C52 1.386(3)
C47 C48 1.395(3)
C48 C49 1.398(3)
C49 C50 1.391(3)
C49 H49 0.9300
C50 C51 1.392(3)
C50 C61 1.515(3)
C51 C52 1.394(3)
C52 H52 0.9300
C53 C54 1.505(3)
C53 H53A 0.9700
C53 H53B 0.9700
C55 H55A 0.9600
C55 H55B 0.9600
C55 H55C 0.9600
C56 C57 1.502(4)
C56 H56A 0.9700
C56 H56B 0.9700
C57 C58 1.513(4)
C57 H57A 0.9700
C57 H57B 0.9700
C58 C59 1.508(5)
C58 H58A 0.9700
C58 H58B 0.9700
C59 C60 1.527(5)
C59 H59A 0.9700
C59 H59B 0.9700
C60 H60A 0.9600
C60 H60B 0.9600
C60 H60C 0.9600
C61 C62 1.518(3)
C61 H61A 0.9700
C61 H61B 0.9700
C62 C67 1.389(3)
C62 C63 1.396(3)
C63 C64 1.386(3)
C64 C65 1.396(3)
C64 H64 0.9300
C65 C66 1.394(3)
C66 C67 1.389(3)
C67 H67 0.9300
C68 C69 1.489(3)
C68 H68A 0.9700
C68 H68B 0.9700
C70 H70A 0.9600
C70 H70B 0.9600
C70 H70C 0.9600
C71 C72 1.507(3)
C71 H71A 0.9700
C71 H71B 0.9700
C72 C73 1.517(3)
C72 H72A 0.9700
C72 H72B 0.9700
C73 C74 1.521(4)
C73 H73A 0.9700
C73 H73B 0.9700
C74 C75 1.515(4)
C74 H74A 0.9700
C74 H74B 0.9700
C75 H75A 0.9600
C75 H75B 0.9600
C75 H75C 0.9600

loop_
_platon_squeeze_void_nr
_platon_squeeze_void_average_x
_platon_squeeze_void_average_y
_platon_squeeze_void_average_z
_platon_squeeze_void_volume
_platon_squeeze_void_count_electrons
_platon_squeeze_void_content
1 0.164 0.059 0.063 16 0 ' '
2 0.273 0.250 0.492 743 188 ' '
3 0.482 0.108 0.910 9 0 ' '
4 0.982 0.392 0.410 9 0 ' '
5 0.663 0.441 0.563 16 0 ' '
6 0.336 0.559 0.437 16 0 ' '
7 0.229 0.750 1.005 743 188 ' '
8 0.018 0.608 0.590 9 0 ' '
9 0.518 0.892 0.090 9 0 ' '
10 0.836 0.941 0.937 16 0 ' '

loop_
_cod_related_entry_id
_cod_related_entry_database
_cod_related_entry_code
1 ChemSpider 30660662
